data_1512813
loop_
_publ_author_name
'Devendra Singh'
'Jubaraj B. Baruah'

_publ_section_title
;
 Hydroxy-carboxylates of manganese, zinc and cadmium
;
_journal_name_full
;
Inorganica Chimica Acta
;
_journal_page_first 703
_journal_page_last 709
_journal_paper_doi 10.1016/j.ica.2012.09.025
_journal_volume 394
_journal_year 2013
_chemical_formula_sum 'C63 H45 Cd N7 O12'
_chemical_formula_weight 1204.47
_space_group_IT_number 14
_symmetry_cell_setting monoclinic
_symmetry_space_group_name_Hall '-P 2ybc'
_symmetry_space_group_name_H-M 'P 1 21/c 1'
_atom_sites_solution_hydrogens geom
_atom_sites_solution_primary direct
_atom_sites_solution_secondary difmap
_cell_angle_alpha 90.00
_cell_angle_beta 95.448(2)
_cell_angle_gamma 90.00
_cell_formula_units_Z 8
_cell_length_a 18.9798(5)
_cell_length_b 21.1468(5)
_cell_length_c 29.1998(8)
_cell_measurement_reflns_used 9170
_cell_measurement_temperature 296(2)
_cell_measurement_theta_max 22.03
_cell_measurement_theta_min 2.36
_cell_volume 11666.8(5)
_computing_cell_refinement 'Bruker SMART'
_computing_data_collection 'Bruker SMART'
_computing_data_reduction 'Bruker SAINT'
_computing_molecular_graphics 'Bruker SHELXTL'
_computing_publication_material 'Bruker SHELXTL'
_computing_structure_refinement 'SHELXL-97 (Sheldrick, 1997)'
_computing_structure_solution 'SHELXS-97 (Sheldrick, 1990)'
_diffrn_ambient_temperature 296(2)
_diffrn_measured_fraction_theta_full 0.996
_diffrn_measured_fraction_theta_max 0.996
_diffrn_measurement_device_type 'CCD area detector'
_diffrn_measurement_method 'phi and omega scans'
_diffrn_radiation_monochromator graphite
_diffrn_radiation_source 'fine-focus sealed tube'
_diffrn_radiation_type MoK\a
_diffrn_radiation_wavelength 0.71073
_diffrn_reflns_av_R_equivalents 0.0434
_diffrn_reflns_av_sigmaI/netI 0.0318
_diffrn_reflns_limit_h_max 20
_diffrn_reflns_limit_h_min -20
_diffrn_reflns_limit_k_max 23
_diffrn_reflns_limit_k_min -23
_diffrn_reflns_limit_l_max 32
_diffrn_reflns_limit_l_min -32
_diffrn_reflns_number 128124
_diffrn_reflns_theta_full 23.06
_diffrn_reflns_theta_max 23.06
_diffrn_reflns_theta_min 1.08
_exptl_absorpt_coefficient_mu 0.443
_exptl_absorpt_correction_type none
_exptl_crystal_colour brown
_exptl_crystal_density_diffrn 1.372
_exptl_crystal_density_method 'not measured'
_exptl_crystal_description blocks
_exptl_crystal_F_000 4928
_exptl_crystal_size_max 0.42
_exptl_crystal_size_mid 0.34
_exptl_crystal_size_min 0.26
_refine_diff_density_max 0.772
_refine_diff_density_min -0.504
_refine_diff_density_rms 0.047
_refine_ls_extinction_method none
_refine_ls_goodness_of_fit_ref 1.008
_refine_ls_hydrogen_treatment constr
_refine_ls_matrix_type full
_refine_ls_number_parameters 1499
_refine_ls_number_reflns 16300
_refine_ls_number_restraints 0
_refine_ls_restrained_S_all 1.008
_refine_ls_R_factor_all 0.0706
_refine_ls_R_factor_gt 0.0416
_refine_ls_shift/su_max 0.007
_refine_ls_shift/su_mean 0.000
_refine_ls_structure_factor_coef Fsqd
_refine_ls_weighting_details 'calc w=1/[\s^2^(Fo^2^)+(0.0104P)^2^+16.8039P] where P=(Fo^2^+2Fc^2^)/3'
_refine_ls_weighting_scheme calc
_refine_ls_wR_factor_gt 0.0756
_refine_ls_wR_factor_ref 0.0833
_reflns_number_gt 10731
_reflns_number_total 16300
_reflns_threshold_expression >2sigma(I)
_cod_data_source_file ICA-2013-394-703-709-4.cif
_cod_data_source_block dev
_cod_depositor_comments
;
The following automatic conversions were performed:

'_refine_ls_hydrogen_treatment' value 'Constr' changed to 'constr'
according to the built-in table from CIF Core dictionary named
'cif_core.dic' version 2.4.1 from 2010-06-29.

Automatic conversion script
Id: cif_fix_values 1891 2012-01-12 08:04:46Z andrius 
;
_cod_original_cell_volume 11666.7(5)
_cod_original_sg_symbol_H-M P21/c
_cod_database_code 1512813

loop_
_symmetry_equiv_pos_as_xyz
'x, y, z'
'-x, y+1/2, -z+1/2'
'-x, -y, -z'
'x, -y-1/2, z-1/2'

loop_
_atom_site_label
_atom_site_type_symbol
_atom_site_fract_x
_atom_site_fract_y
_atom_site_fract_z
_atom_site_U_iso_or_equiv
_atom_site_adp_type
_atom_site_occupancy
_atom_site_symmetry_multiplicity
_atom_site_calc_flag
_atom_site_refinement_flags
Cd2 Cd 0.485199(16) 0.090147(13) 0.331622(10) 0.05441(9) Uani 1 1 d .
O17 O 0.51421(18) 0.19437(14) 0.33522(12) 0.0902(10) Uani 1 1 d .
O16 O 0.5124(2) 0.16127(15) 0.40557(13) 0.1041(12) Uani 1 1 d .
O18 O 0.58457(18) 0.42144(13) 0.34422(9) 0.0776(9) Uani 1 1 d .
H23 H 0.5699 0.4092 0.3184 0.116 Uiso 1 1 calc R
O20 O 0.73141(18) 0.41700(17) 0.42673(12) 0.0939(11) Uani 1 1 d .
O19 O 0.50802(18) 0.48244(14) 0.44141(11) 0.0849(10) Uani 1 1 d .
O12 O 0.44319(15) -0.02632(12) 0.31125(10) 0.0679(8) Uani 1 1 d .
O11 O 0.46196(14) 0.01173(13) 0.38165(9) 0.0607(7) Uani 1 1 d .
O13 O 0.3124(2) -0.23044(18) 0.33492(11) 0.1134(13) Uani 1 1 d .
H28 H 0.3160 -0.2220 0.3078 0.170 Uiso 1 1 calc R
O15 O 0.40816(19) -0.31314(15) 0.41449(12) 0.0902(10) Uani 1 1 d .
O14 O 0.22497(18) -0.18574(18) 0.44100(12) 0.0995(12) Uani 1 1 d .
N6 N 0.31477(18) -0.25065(15) 0.42599(11) 0.0599(9) Uani 1 1 d .
N7 N 0.6197(2) 0.44995(16) 0.43451(10) 0.0602(9) Uani 1 1 d .
N8 N 0.60339(19) 0.05765(18) 0.32840(11) 0.0629(9) Uani 1 1 d .
N9 N 0.3618(2) 0.1147(2) 0.32229(12) 0.0738(11) Uani 1 1 d .
N10 N 0.48871(18) 0.10319(17) 0.25091(11) 0.0600(9) Uani 1 1 d .
C73 C 0.5232(2) 0.2031(2) 0.37814(19) 0.0703(13) Uani 1 1 d .
C74 C 0.5476(2) 0.26763(18) 0.39416(14) 0.0567(11) Uani 1 1 d .
C79 C 0.5638(3) 0.2817(2) 0.43986(15) 0.0825(15) Uani 1 1 d .
H79 H 0.5592 0.2507 0.4620 0.099 Uiso 1 1 calc R
C78 C 0.5868(3) 0.3411(2) 0.45333(15) 0.0797(14) Uani 1 1 d .
H78 H 0.5974 0.3500 0.4844 0.096 Uiso 1 1 calc R
C77 C 0.5943(2) 0.38728(18) 0.42123(13) 0.0554(10) Uani 1 1 d .
C76 C 0.5780(2) 0.37438(18) 0.37504(13) 0.0527(10) Uani 1 1 d .
C75 C 0.5549(2) 0.31441(18) 0.36186(13) 0.0540(10) Uani 1 1 d .
H75 H 0.5441 0.3055 0.3308 0.065 Uiso 1 1 calc R
C91 C 0.6927(3) 0.4607(2) 0.43350(14) 0.0695(13) Uani 1 1 d .
C89 C 0.7176(3) 0.5268(2) 0.44017(14) 0.0704(13) Uani 1 1 d .
C88 C 0.7878(3) 0.5409(3) 0.43673(16) 0.0973(17) Uani 1 1 d .
H88 H 0.8195 0.5090 0.4310 0.117 Uiso 1 1 calc R
C87 C 0.8111(4) 0.6038(4) 0.44198(19) 0.109(2) Uani 1 1 d .
H87 H 0.8582 0.6137 0.4390 0.130 Uiso 1 1 calc R
C86 C 0.7658(4) 0.6497(3) 0.45122(19) 0.109(2) Uani 1 1 d .
H86 H 0.7824 0.6911 0.4542 0.131 Uiso 1 1 calc R
C85 C 0.6943(3) 0.6378(3) 0.45655(16) 0.0829(15) Uani 1 1 d .
C84 C 0.6452(4) 0.6832(3) 0.46789(18) 0.103(2) Uani 1 1 d .
H84 H 0.6602 0.7248 0.4724 0.123 Uiso 1 1 calc R
C83 C 0.5773(4) 0.6690(3) 0.47248(19) 0.1051(19) Uani 1 1 d .
H83 H 0.5465 0.7003 0.4807 0.126 Uiso 1 1 calc R
C82 C 0.5526(3) 0.6065(2) 0.46488(16) 0.0872(15) Uani 1 1 d .
H82 H 0.5054 0.5968 0.4676 0.105 Uiso 1 1 calc R
C81 C 0.5981(3) 0.5603(2) 0.45358(14) 0.0649(12) Uani 1 1 d .
C90 C 0.6698(3) 0.5737(2) 0.44981(13) 0.0694(13) Uani 1 1 d .
C80 C 0.5698(3) 0.4960(2) 0.44335(14) 0.0624(12) Uani 1 1 d .
C54 C 0.4415(2) -0.03138(19) 0.35425(16) 0.0566(11) Uani 1 1 d .
C55 C 0.4121(2) -0.09092(18) 0.37346(14) 0.0532(10) Uani 1 1 d .
C60 C 0.4203(2) -0.10331(19) 0.41998(15) 0.0661(12) Uani 1 1 d .
H60 H 0.4461 -0.0755 0.4397 0.079 Uiso 1 1 calc R
C59 C 0.3902(2) -0.1573(2) 0.43800(15) 0.0691(12) Uani 1 1 d .
H59 H 0.3964 -0.1658 0.4694 0.083 Uiso 1 1 calc R
C58 C 0.3513(2) -0.19710(19) 0.40850(15) 0.0582(11) Uani 1 1 d .
C57 C 0.3455(2) -0.1858(2) 0.36181(15) 0.0689(13) Uani 1 1 d .
C56 C 0.3750(2) -0.1324(2) 0.34465(15) 0.0699(13) Uani 1 1 d .
H56 H 0.3696 -0.1245 0.3132 0.084 Uiso 1 1 calc R
C61 C 0.2471(3) -0.2390(3) 0.43982(15) 0.0733(13) Uani 1 1 d .
C62 C 0.2073(3) -0.2959(3) 0.45181(15) 0.0816(15) Uani 1 1 d .
C63 C 0.1404(3) -0.2880(3) 0.46494(19) 0.127(2) Uani 1 1 d .
H63 H 0.1214 -0.2477 0.4675 0.152 Uiso 1 1 calc R
C65 C 0.1284(5) -0.4009(5) 0.4714(3) 0.177(5) Uani 1 1 d .
H65 H 0.1016 -0.4357 0.4787 0.212 Uiso 1 1 calc R
C66 C 0.1957(5) -0.4108(4) 0.4578(2) 0.114(2) Uani 1 1 d .
C67 C 0.2273(5) -0.4706(5) 0.4532(3) 0.141(4) Uani 1 1 d .
H67 H 0.2008 -0.5066 0.4580 0.169 Uiso 1 1 calc R
C68 C 0.2932(6) -0.4776(3) 0.4425(2) 0.143(3) Uani 1 1 d .
H68 H 0.3123 -0.5180 0.4414 0.172 Uiso 1 1 calc R
C69 C 0.3346(3) -0.4249(2) 0.43263(16) 0.1006(18) Uani 1 1 d .
H69 H 0.3804 -0.4303 0.4244 0.121 Uiso 1 1 calc R
C70 C 0.3061(3) -0.3651(2) 0.43540(14) 0.0736(14) Uani 1 1 d .
C71 C 0.2378(3) -0.3565(3) 0.44822(15) 0.0804(16) Uani 1 1 d .
C72 C 0.3478(3) -0.3098(2) 0.42424(14) 0.0648(12) Uani 1 1 d .
C102 C 0.4665(3) 0.0617(2) 0.22118(17) 0.105(2) Uani 1 1 d .
H102 H 0.4442 0.0260 0.2314 0.126 Uiso 1 1 calc R
C103 C 0.4737(4) 0.0669(3) 0.17477(18) 0.149(3) Uani 1 1 d .
H103 H 0.4564 0.0353 0.1546 0.179 Uiso 1 1 calc R
C104 C 0.5056(3) 0.1176(3) 0.15902(18) 0.115(2) Uani 1 1 d .
H104 H 0.5108 0.1221 0.1278 0.138 Uiso 1 1 calc R
C105 C 0.5298(3) 0.1618(3) 0.18924(18) 0.1062(19) Uani 1 1 d .
H105 H 0.5527 0.1976 0.1796 0.127 Uiso 1 1 calc R
C106 C 0.5203(3) 0.1532(2) 0.23468(17) 0.0929(16) Uani 1 1 d .
H106 H 0.5369 0.1844 0.2554 0.111 Uiso 1 1 calc R
C92 C 0.6197(3) -0.0032(2) 0.32562(16) 0.0804(14) Uani 1 1 d .
H92 H 0.5843 -0.0328 0.3290 0.096 Uiso 1 1 calc R
C93 C 0.6853(3) -0.0249(3) 0.31813(18) 0.0967(17) Uani 1 1 d .
H93 H 0.6940 -0.0680 0.3164 0.116 Uiso 1 1 calc R
C94 C 0.7375(3) 0.0174(4) 0.31327(19) 0.1050(19) Uani 1 1 d .
H94 H 0.7826 0.0039 0.3080 0.126 Uiso 1 1 calc R
C95 C 0.7227(3) 0.0798(3) 0.3162(2) 0.112(2) Uani 1 1 d .
H95 H 0.7576 0.1099 0.3128 0.135 Uiso 1 1 calc R
C96 C 0.6552(3) 0.0985(3) 0.32435(17) 0.0890(15) Uani 1 1 d .
H96 H 0.6459 0.1414 0.3271 0.107 Uiso 1 1 calc R
C97 C 0.3121(3) 0.0721(3) 0.31343(18) 0.0996(18) Uani 1 1 d .
H97 H 0.3259 0.0302 0.3105 0.119 Uiso 1 1 calc R
C98 C 0.2409(3) 0.0855(4) 0.3082(2) 0.126(2) Uani 1 1 d .
H98 H 0.2077 0.0535 0.3020 0.152 Uiso 1 1 calc R
C99 C 0.2206(4) 0.1457(4) 0.3122(2) 0.126(3) Uani 1 1 d .
H99 H 0.1729 0.1562 0.3086 0.151 Uiso 1 1 calc R
C100 C 0.2690(4) 0.1902(3) 0.3215(2) 0.126(2) Uani 1 1 d .
H100 H 0.2556 0.2322 0.3245 0.151 Uiso 1 1 calc R
C101 C 0.3404(3) 0.1731(3) 0.32654(19) 0.1030(18) Uani 1 1 d .
H101 H 0.3742 0.2045 0.3332 0.124 Uiso 1 1 calc R
C64 C 0.1006(4) -0.3427(5) 0.4745(3) 0.171(5) Uani 1 1 d .
H64 H 0.0548 -0.3381 0.4830 0.205 Uiso 1 1 calc R
Cd1 Cd 0.010642(18) 0.057107(13) 0.164201(10) 0.06012(10) Uani 1 1 d .
O1 O -0.01465(19) -0.04781(14) 0.16168(12) 0.0957(11) Uani 1 1 d .
O2 O -0.0202(2) -0.01327(15) 0.09208(12) 0.1136(13) Uani 1 1 d .
O3 O -0.08254(17) -0.27541(13) 0.15466(9) 0.0736(9) Uani 1 1 d .
H3 H -0.0689 -0.2629 0.1806 0.110 Uiso 1 1 calc R
O4 O -0.01122(17) -0.33705(14) 0.06134(11) 0.0793(9) Uani 1 1 d .
O5 O -0.23573(17) -0.26787(18) 0.06850(12) 0.0978(11) Uani 1 1 d .
O6 O 0.03291(15) 0.13663(13) 0.11526(9) 0.0658(8) Uani 1 1 d .
O7 O 0.05088(15) 0.17344(12) 0.18649(9) 0.0650(8) Uani 1 1 d .
O8 O 0.1891(2) 0.37522(16) 0.16703(10) 0.0932(11) Uani 1 1 d .
H8 H 0.1835 0.3668 0.1938 0.140 Uiso 1 1 calc R
O9 O 0.27363(18) 0.33574(16) 0.06106(12) 0.0931(11) Uani 1 1 d .
O10 O 0.08775(18) 0.46107(14) 0.08597(11) 0.0846(10) Uani 1 1 d .
N1 N -0.12393(18) -0.30323(15) 0.06583(10) 0.0538(8) Uani 1 1 d .
N2 N 0.18229(18) 0.39942(15) 0.07583(10) 0.0564(9) Uani 1 1 d .
N4 N 0.1348(2) 0.0346(2) 0.17388(13) 0.0789(11) Uani 1 1 d .
N5 N 0.00639(19) 0.04395(17) 0.24477(11) 0.0665(10) Uani 1 1 d .
N3 N -0.1085(2) 0.0877(2) 0.16662(12) 0.0711(10) Uani 1 1 d .
C1 C -0.0269(3) -0.0564(2) 0.11910(18) 0.0755(13) Uani 1 1 d .
C2 C -0.0516(2) -0.12094(18) 0.10400(14) 0.0592(11) Uani 1 1 d .
C3 C -0.0551(2) -0.16786(18) 0.13671(13) 0.0545(10) Uani 1 1 d .
H3A H -0.0419 -0.1589 0.1675 0.065 Uiso 1 1 calc R
C4 C -0.0781(2) -0.22782(18) 0.12409(12) 0.0507(10) Uani 1 1 d .
C5 C -0.0977(2) -0.24076(18) 0.07828(13) 0.0525(10) Uani 1 1 d .
C6 C -0.0942(2) -0.1943(2) 0.04577(14) 0.0711(13) Uani 1 1 d .
H6 H -0.1078 -0.2032 0.0150 0.085 Uiso 1 1 calc R
C7 C -0.0707(3) -0.1342(2) 0.05831(14) 0.0777(14) Uani 1 1 d .
H7 H -0.0677 -0.1031 0.0361 0.093 Uiso 1 1 calc R
C8 C -0.1972(3) -0.3128(2) 0.06566(14) 0.0665(12) Uani 1 1 d .
C9 C -0.2216(3) -0.3794(2) 0.06225(13) 0.0667(12) Uani 1 1 d .
C10 C -0.2916(3) -0.3928(3) 0.06623(15) 0.0972(18) Uani 1 1 d .
H10 H -0.3234 -0.3601 0.0697 0.117 Uiso 1 1 calc R
C11 C -0.3153(3) -0.4564(3) 0.06508(17) 0.101(2) Uani 1 1 d .
H11 H -0.3626 -0.4658 0.0680 0.122 Uiso 1 1 calc R
C12 C -0.2673(4) -0.5039(3) 0.05954(16) 0.104(2) Uani 1 1 d .
H12 H -0.2832 -0.5455 0.0590 0.124 Uiso 1 1 calc R
C13 C -0.1965(3) -0.4929(3) 0.05470(14) 0.0757(14) Uani 1 1 d .
C14 C -0.1470(4) -0.5402(2) 0.04765(16) 0.0890(17) Uani 1 1 d .
H14 H -0.1617 -0.5821 0.0460 0.107 Uiso 1 1 calc R
C15 C -0.0788(4) -0.5266(2) 0.04312(17) 0.0956(17) Uani 1 1 d .
H15 H -0.0473 -0.5588 0.0376 0.115 Uiso 1 1 calc R
C16 C -0.0554(3) -0.4640(2) 0.04678(15) 0.0781(14) Uani 1 1 d .
H16 H -0.0079 -0.4551 0.0446 0.094 Uiso 1 1 calc R
C17 C -0.1012(2) -0.4156(2) 0.05350(13) 0.0585(11) Uani 1 1 d .
C18 C -0.1726(3) -0.4278(2) 0.05703(12) 0.0627(12) Uani 1 1 d .
C19 C -0.0733(3) -0.35064(19) 0.06033(13) 0.0564(11) Uani 1 1 d .
C20 C 0.0530(2) 0.17888(19) 0.14355(15) 0.0530(10) Uani 1 1 d .
C22 C 0.1213(2) 0.27957(19) 0.15467(13) 0.0598(11) Uani 1 1 d .
H22 H 0.1263 0.2707 0.1860 0.072 Uiso 1 1 calc R
C23 C 0.1523(2) 0.3337(2) 0.13882(13) 0.0591(11) Uani 1 1 d .
C24 C 0.1452(2) 0.34517(18) 0.09203(13) 0.0535(10) Uani 1 1 d .
C25 C 0.1064(2) 0.3058(2) 0.06275(13) 0.0678(12) Uani 1 1 d .
H25 H 0.1007 0.3151 0.0315 0.081 Uiso 1 1 calc R
C26 C 0.0752(2) 0.25209(19) 0.07890(13) 0.0644(12) Uani 1 1 d .
H26 H 0.0490 0.2252 0.0586 0.077 Uiso 1 1 calc R
C21 C 0.0833(2) 0.23882(18) 0.12524(12) 0.0496(10) Uani 1 1 d .
C27 C 0.2520(2) 0.3893(2) 0.06461(14) 0.0639(12) Uani 1 1 d .
C28 C 0.2937(2) 0.4467(2) 0.05749(13) 0.0648(12) Uani 1 1 d .
C29 C 0.3635(3) 0.4400(3) 0.04902(15) 0.0857(15) Uani 1 1 d .
H29 H 0.3831 0.3999 0.0469 0.103 Uiso 1 1 calc R
C30 C 0.4049(3) 0.4941(4) 0.04355(17) 0.0987(18) Uani 1 1 d .
H30 H 0.4522 0.4896 0.0381 0.118 Uiso 1 1 calc R
C31 C 0.3765(3) 0.5527(3) 0.04615(16) 0.0952(18) Uani 1 1 d .
H31 H 0.4049 0.5879 0.0426 0.114 Uiso 1 1 calc R
C32 C 0.3054(3) 0.5615(3) 0.05401(14) 0.0781(14) Uani 1 1 d .
C37 C 0.2632(3) 0.5064(2) 0.06028(13) 0.0609(11) Uani 1 1 d .
C33 C 0.2739(4) 0.6207(3) 0.05577(18) 0.1024(19) Uani 1 1 d .
H33 H 0.3008 0.6567 0.0518 0.123 Uiso 1 1 calc R
C34 C 0.2048(4) 0.6270(3) 0.06319(19) 0.108(2) Uani 1 1 d .
H34 H 0.1846 0.6671 0.0635 0.130 Uiso 1 1 calc R
C35 C 0.1633(3) 0.5731(2) 0.07043(15) 0.0848(15) Uani 1 1 d .
H35 H 0.1163 0.5777 0.0762 0.102 Uiso 1 1 calc R
C36 C 0.1925(3) 0.5145(2) 0.06896(13) 0.0621(11) Uani 1 1 d .
C38 C 0.1488(3) 0.4581(2) 0.07761(13) 0.0601(11) Uani 1 1 d .
C39 C -0.1598(3) 0.0471(3) 0.17053(19) 0.1034(18) Uani 1 1 d .
H39 H -0.1501 0.0044 0.1670 0.124 Uiso 1 1 calc R
C40 C -0.2269(4) 0.0639(4) 0.1795(2) 0.126(2) Uani 1 1 d .
H40 H -0.2612 0.0331 0.1823 0.152 Uiso 1 1 calc R
C41 C -0.2421(3) 0.1253(4) 0.1841(2) 0.117(2) Uani 1 1 d .
H41 H -0.2871 0.1380 0.1905 0.140 Uiso 1 1 calc R
C42 C -0.1907(4) 0.1685(3) 0.1792(2) 0.120(2) Uani 1 1 d .
H42 H -0.1997 0.2115 0.1816 0.144 Uiso 1 1 calc R
C43 C -0.1254(3) 0.1474(3) 0.17058(19) 0.1007(18) Uani 1 1 d .
H43 H -0.0905 0.1774 0.1673 0.121 Uiso 1 1 calc R
C44 C 0.1575(4) -0.0235(3) 0.17035(19) 0.1064(19) Uani 1 1 d .
H44 H 0.1243 -0.0553 0.1638 0.128 Uiso 1 1 calc R
C45 C 0.2288(4) -0.0404(4) 0.1759(2) 0.129(2) Uani 1 1 d .
H45 H 0.2424 -0.0823 0.1730 0.154 Uiso 1 1 calc R
C46 C 0.2765(4) 0.0041(4) 0.1853(2) 0.129(3) Uani 1 1 d .
H46 H 0.3244 -0.0061 0.1894 0.155 Uiso 1 1 calc R
C47 C 0.2554(4) 0.0645(4) 0.1889(2) 0.134(2) Uani 1 1 d .
H47 H 0.2883 0.0966 0.1954 0.161 Uiso 1 1 calc R
C48 C 0.1843(3) 0.0777(3) 0.18267(19) 0.1053(19) Uani 1 1 d .
H48 H 0.1702 0.1197 0.1848 0.126 Uiso 1 1 calc R
C49 C -0.0252(3) -0.0064(3) 0.26050(17) 0.107(2) Uani 1 1 d .
H49 H -0.0411 -0.0377 0.2396 0.129 Uiso 1 1 calc R
C50 C -0.0357(3) -0.0148(3) 0.30566(18) 0.112(2) Uani 1 1 d .
H50 H -0.0596 -0.0502 0.3150 0.134 Uiso 1 1 calc R
C51 C -0.0110(3) 0.0287(3) 0.33614(18) 0.117(2) Uani 1 1 d .
H51 H -0.0162 0.0239 0.3673 0.140 Uiso 1 1 calc R
C52 C 0.0212(4) 0.0793(3) 0.32079(18) 0.155(3) Uani 1 1 d .
H52 H 0.0383 0.1108 0.3412 0.187 Uiso 1 1 calc R
C53 C 0.0290(3) 0.0849(3) 0.27460(17) 0.109(2) Uani 1 1 d .
H53 H 0.0520 0.1204 0.2646 0.131 Uiso 1 1 calc R
N11 N 0.2341(3) 0.7627(3) 0.1744(2) 0.1170(17) Uani 1 1 d .
C107 C 0.2343(3) 0.7902(3) 0.1341(3) 0.112(2) Uani 1 1 d .
H107 H 0.2769 0.8076 0.1269 0.134 Uiso 1 1 calc R
C108 C 0.1780(4) 0.7957(3) 0.1017(2) 0.114(2) Uani 1 1 d .
H108 H 0.1817 0.8169 0.0741 0.137 Uiso 1 1 calc R
C109 C 0.1168(4) 0.7692(4) 0.1114(3) 0.132(3) Uani 1 1 d .
H109 H 0.0769 0.7720 0.0905 0.159 Uiso 1 1 calc R
C110 C 0.1135(5) 0.7384(4) 0.1518(4) 0.152(3) Uani 1 1 d .
H110 H 0.0719 0.7186 0.1585 0.183 Uiso 1 1 calc R
C111 C 0.1724(6) 0.7367(4) 0.1828(3) 0.146(3) Uani 1 1 d .
H111 H 0.1694 0.7167 0.2109 0.175 Uiso 1 1 calc R
C118 C 0.3209(4) 0.3564(3) 0.4008(2) 0.112(2) Uani 1 1 d .
H118 H 0.3169 0.3380 0.4294 0.135 Uiso 1 1 calc R
C117 C 0.2651(3) 0.3584(3) 0.3680(2) 0.1047(18) Uani 1 1 d .
H117 H 0.2225 0.3414 0.3755 0.126 Uiso 1 1 calc R
N13 N 0.2666(3) 0.3822(2) 0.32684(17) 0.1031(14) Uani 1 1 d .
C121 C 0.3285(5) 0.4070(3) 0.3181(2) 0.129(2) Uani 1 1 d .
H121 H 0.3325 0.4235 0.2890 0.154 Uiso 1 1 calc R
C120 C 0.3870(4) 0.4094(4) 0.3500(3) 0.139(3) Uani 1 1 d .
H120 H 0.4284 0.4295 0.3434 0.166 Uiso 1 1 calc R
C119 C 0.3821(4) 0.3821(3) 0.3904(3) 0.122(2) Uani 1 1 d .
H119 H 0.4216 0.3807 0.4118 0.146 Uiso 1 1 calc R
N12 N 0.4367(3) 0.3156(2) 0.2169(2) 0.1162(17) Uani 1 1 d .
C116 C 0.3841(6) 0.2884(4) 0.2343(3) 0.154(3) Uani 1 1 d .
H116 H 0.3824 0.2897 0.2660 0.185 Uiso 1 1 calc R
C115 C 0.3304(5) 0.2575(4) 0.2076(4) 0.177(4) Uani 1 1 d .
H115 H 0.2940 0.2377 0.2213 0.212 Uiso 1 1 calc R
C114 C 0.3317(5) 0.2567(4) 0.1621(4) 0.157(3) Uani 1 1 d .
H114 H 0.2962 0.2366 0.1433 0.188 Uiso 1 1 calc R
C113 C 0.3857(5) 0.2856(4) 0.1439(3) 0.144(3) Uani 1 1 d .
H113 H 0.3887 0.2858 0.1122 0.172 Uiso 1 1 calc R
C112 C 0.4344(4) 0.3138(3) 0.1723(3) 0.128(2) Uani 1 1 d .
H112 H 0.4707 0.3344 0.1589 0.154 Uiso 1 1 calc R
C122 C 0.9309(4) 0.3289(3) 0.1781(3) 0.123(2) Uani 1 1 d .
H122 H 0.9654 0.3059 0.1647 0.148 Uiso 1 1 calc R
N14 N 0.9369(3) 0.3306(2) 0.22259(18) 0.1101(16) Uani 1 1 d .
C126 C 0.8877(5) 0.3610(4) 0.2393(3) 0.166(3) Uani 1 1 d .
H126 H 0.8890 0.3637 0.2711 0.199 Uiso 1 1 calc R
C123 C 0.8823(5) 0.3555(4) 0.1498(3) 0.149(3) Uani 1 1 d .
H123 H 0.8829 0.3519 0.1181 0.178 Uiso 1 1 calc R
C124 C 0.8310(5) 0.3886(4) 0.1687(3) 0.161(3) Uani 1 1 d .
H124 H 0.7957 0.4093 0.1501 0.193 Uiso 1 1 calc R
C125 C 0.8323(5) 0.3905(5) 0.2137(4) 0.204(5) Uani 1 1 d .
H125 H 0.7970 0.4112 0.2279 0.245 Uiso 1 1 calc R
O24 O 0.95112(17) 0.75971(14) 0.24202(9) 0.0825(9) Uani 1 1 d .
O21 O 0.54871(18) 0.38495(15) 0.25692(9) 0.0915(10) Uani 1 1 d .
O22 O 0.1650(2) 0.3569(2) 0.25434(11) 0.1319(15) Uani 1 1 d .
O23 O 0.3375(2) 0.7826(2) 0.24683(12) 0.1434(16) Uani 1 1 d .

loop_
_atom_site_aniso_label
_atom_site_aniso_U_11
_atom_site_aniso_U_22
_atom_site_aniso_U_33
_atom_site_aniso_U_23
_atom_site_aniso_U_13
_atom_site_aniso_U_12
Cd2 0.0684(2) 0.03963(18) 0.05615(18) -0.00011(14) 0.01099(15) -0.00166(16)
O17 0.126(3) 0.053(2) 0.090(2) -0.0221(18) 0.000(2) -0.0148(18)
O16 0.148(3) 0.042(2) 0.119(3) 0.012(2) -0.005(2) -0.012(2)
O18 0.115(3) 0.059(2) 0.0569(18) 0.0037(15) -0.0004(18) -0.0330(18)
O20 0.078(2) 0.089(3) 0.114(3) -0.022(2) 0.004(2) -0.006(2)
O19 0.071(2) 0.065(2) 0.117(3) -0.0229(18) -0.001(2) -0.0157(18)
O12 0.089(2) 0.0533(18) 0.0652(19) 0.0063(15) 0.0252(16) -0.0050(16)
O11 0.0695(19) 0.0475(18) 0.0659(18) 0.0045(15) 0.0108(15) -0.0076(15)
O13 0.148(3) 0.104(3) 0.086(2) 0.001(2) 0.004(3) -0.060(3)
O15 0.092(3) 0.071(2) 0.112(3) 0.0031(19) 0.032(2) 0.015(2)
O14 0.088(3) 0.091(3) 0.125(3) 0.023(2) 0.037(2) 0.023(2)
N6 0.065(2) 0.047(2) 0.071(2) 0.0090(17) 0.0169(19) -0.0048(19)
N7 0.069(3) 0.052(2) 0.057(2) -0.0084(17) -0.0047(18) -0.017(2)
N8 0.065(2) 0.062(3) 0.062(2) 0.0043(19) 0.0065(18) -0.001(2)
N9 0.080(3) 0.073(3) 0.068(2) 0.005(2) 0.011(2) 0.013(3)
N10 0.068(2) 0.057(2) 0.055(2) 0.0007(19) 0.0085(18) -0.0118(19)
C73 0.068(3) 0.042(3) 0.098(4) -0.006(3) -0.008(3) 0.005(2)
C74 0.066(3) 0.039(2) 0.063(3) -0.002(2) -0.004(2) 0.001(2)
C79 0.129(4) 0.049(3) 0.066(3) 0.012(2) -0.013(3) -0.012(3)
C78 0.122(4) 0.056(3) 0.055(3) 0.001(2) -0.019(3) -0.015(3)
C77 0.064(3) 0.047(3) 0.054(3) -0.005(2) -0.002(2) -0.009(2)
C76 0.061(3) 0.046(3) 0.050(2) 0.000(2) 0.001(2) -0.007(2)
C75 0.058(3) 0.052(3) 0.052(2) -0.008(2) 0.001(2) -0.004(2)
C91 0.075(4) 0.077(4) 0.056(3) -0.007(2) 0.003(2) -0.010(3)
C89 0.081(4) 0.078(4) 0.052(3) -0.005(2) 0.002(2) -0.034(3)
C88 0.103(5) 0.116(5) 0.074(3) -0.017(3) 0.012(3) -0.038(4)
C87 0.103(5) 0.132(6) 0.092(4) -0.015(4) 0.013(4) -0.060(5)
C86 0.135(6) 0.106(5) 0.083(4) -0.003(4) -0.003(4) -0.067(5)
C85 0.110(5) 0.074(4) 0.062(3) -0.004(3) -0.011(3) -0.037(4)
C84 0.151(6) 0.064(4) 0.088(4) -0.004(3) -0.014(4) -0.030(4)
C83 0.135(6) 0.061(4) 0.115(5) -0.018(3) -0.011(4) -0.005(4)
C82 0.099(4) 0.065(4) 0.095(4) -0.012(3) -0.008(3) -0.010(3)
C81 0.081(4) 0.052(3) 0.059(3) -0.004(2) -0.011(2) -0.013(3)
C90 0.092(4) 0.069(3) 0.044(2) -0.003(2) -0.008(2) -0.026(3)
C80 0.074(3) 0.055(3) 0.055(3) -0.004(2) -0.009(2) -0.009(3)
C54 0.054(3) 0.046(3) 0.071(3) 0.006(2) 0.014(2) 0.004(2)
C55 0.059(3) 0.040(2) 0.062(3) 0.002(2) 0.014(2) -0.001(2)
C60 0.071(3) 0.055(3) 0.071(3) 0.005(2) -0.004(2) -0.012(2)
C59 0.077(3) 0.062(3) 0.069(3) 0.004(2) 0.010(2) -0.013(3)
C58 0.061(3) 0.049(3) 0.067(3) 0.009(2) 0.018(2) -0.001(2)
C57 0.087(3) 0.058(3) 0.061(3) -0.012(2) 0.007(2) -0.027(3)
C56 0.093(4) 0.060(3) 0.059(3) 0.003(2) 0.020(3) -0.020(3)
C61 0.064(3) 0.085(4) 0.072(3) 0.020(3) 0.011(3) -0.002(3)
C62 0.062(3) 0.113(5) 0.068(3) 0.032(3) -0.002(3) -0.019(3)
C63 0.072(4) 0.187(7) 0.122(5) 0.072(5) 0.009(4) -0.013(4)
C65 0.133(9) 0.262(13) 0.126(6) 0.101(8) -0.037(6) -0.117(9)
C66 0.140(6) 0.117(6) 0.077(4) 0.033(4) -0.031(4) -0.069(5)
C67 0.202(10) 0.112(7) 0.099(5) 0.029(5) -0.033(6) -0.088(8)
C68 0.273(11) 0.060(4) 0.088(5) 0.010(3) -0.030(6) -0.047(7)
C69 0.171(6) 0.055(3) 0.071(3) 0.004(3) -0.009(3) -0.011(4)
C70 0.107(4) 0.057(3) 0.054(3) 0.008(2) -0.009(3) -0.021(3)
C71 0.098(4) 0.083(4) 0.056(3) 0.023(3) -0.020(3) -0.045(4)
C72 0.085(4) 0.050(3) 0.060(3) 0.003(2) 0.008(3) -0.007(3)
C102 0.170(6) 0.083(4) 0.063(3) 0.000(3) 0.017(3) -0.060(4)
C103 0.266(9) 0.120(5) 0.062(4) -0.013(3) 0.026(4) -0.096(6)
C104 0.167(6) 0.126(5) 0.057(3) 0.002(3) 0.029(4) -0.049(5)
C105 0.152(6) 0.100(4) 0.069(4) 0.014(3) 0.022(4) -0.035(4)
C106 0.134(5) 0.075(4) 0.070(3) -0.001(3) 0.012(3) -0.029(3)
C92 0.075(4) 0.068(4) 0.098(4) -0.001(3) 0.009(3) 0.009(3)
C93 0.080(4) 0.100(5) 0.111(4) -0.005(3) 0.010(3) 0.028(4)
C94 0.070(4) 0.139(6) 0.108(4) 0.012(4) 0.021(3) 0.031(4)
C95 0.071(4) 0.124(6) 0.147(6) 0.027(5) 0.033(4) -0.014(4)
C96 0.087(4) 0.078(4) 0.105(4) 0.008(3) 0.022(3) -0.003(3)
C97 0.076(4) 0.103(5) 0.117(5) -0.016(4) -0.008(3) 0.023(4)
C98 0.076(5) 0.146(7) 0.155(6) -0.029(5) -0.007(4) 0.015(4)
C99 0.088(5) 0.167(8) 0.121(5) -0.026(5) 0.004(4) 0.045(5)
C100 0.122(6) 0.113(6) 0.145(6) 0.001(5) 0.020(5) 0.063(5)
C101 0.107(5) 0.079(4) 0.124(5) 0.009(3) 0.019(4) 0.022(4)
C64 0.082(6) 0.269(12) 0.157(7) 0.112(9) -0.009(5) -0.059(7)
Cd1 0.0835(2) 0.04186(18) 0.05550(19) -0.00182(15) 0.00912(16) -0.00451(17)
O1 0.148(3) 0.051(2) 0.084(2) -0.0151(18) -0.004(2) -0.0172(19)
O2 0.190(4) 0.048(2) 0.099(3) 0.010(2) -0.005(3) -0.023(2)
O3 0.111(3) 0.0613(19) 0.0477(16) 0.0032(15) 0.0008(17) -0.0251(17)
O4 0.065(2) 0.066(2) 0.106(3) -0.0154(18) 0.0038(19) -0.0088(18)
O5 0.069(2) 0.095(3) 0.129(3) -0.027(2) 0.008(2) 0.008(2)
O6 0.088(2) 0.0498(18) 0.0600(18) -0.0031(15) 0.0104(15) -0.0125(16)
O7 0.092(2) 0.0546(18) 0.0509(17) 0.0052(14) 0.0175(15) -0.0092(15)
O8 0.123(3) 0.095(3) 0.0597(19) 0.0027(19) -0.003(2) -0.060(2)
O9 0.099(3) 0.068(2) 0.119(3) 0.018(2) 0.044(2) 0.020(2)
O10 0.075(2) 0.074(2) 0.110(3) 0.0079(18) 0.035(2) 0.0092(18)
N1 0.061(2) 0.051(2) 0.0491(19) -0.0086(16) 0.0033(17) -0.0088(19)
N2 0.067(2) 0.047(2) 0.057(2) 0.0052(16) 0.0163(18) -0.0015(18)
N4 0.091(3) 0.073(3) 0.073(3) 0.001(2) 0.011(2) 0.019(3)
N5 0.085(3) 0.062(2) 0.053(2) -0.0012(19) 0.0076(19) -0.016(2)
N3 0.078(3) 0.066(3) 0.068(2) 0.004(2) 0.003(2) -0.004(2)
C1 0.096(4) 0.050(3) 0.079(3) -0.005(3) -0.003(3) 0.004(3)
C2 0.078(3) 0.039(2) 0.058(3) -0.005(2) 0.000(2) 0.002(2)
C3 0.068(3) 0.049(3) 0.046(2) -0.005(2) 0.002(2) -0.003(2)
C4 0.058(3) 0.046(3) 0.047(2) 0.001(2) 0.0051(19) -0.004(2)
C5 0.064(3) 0.046(3) 0.047(2) -0.005(2) 0.002(2) -0.005(2)
C6 0.105(4) 0.058(3) 0.048(3) -0.005(2) -0.004(2) -0.005(3)
C7 0.123(4) 0.052(3) 0.056(3) 0.007(2) -0.003(3) -0.010(3)
C8 0.065(3) 0.078(4) 0.057(3) -0.013(2) 0.006(2) -0.006(3)
C9 0.064(3) 0.089(4) 0.047(3) -0.011(2) 0.008(2) -0.028(3)
C10 0.086(4) 0.139(5) 0.068(3) -0.027(3) 0.018(3) -0.036(4)
C11 0.096(5) 0.145(6) 0.065(3) -0.020(4) 0.022(3) -0.066(5)
C12 0.129(6) 0.128(6) 0.055(3) -0.009(3) 0.017(3) -0.069(5)
C13 0.104(4) 0.077(4) 0.044(3) -0.002(2) -0.003(3) -0.036(4)
C14 0.137(5) 0.052(3) 0.075(3) 0.002(3) -0.008(4) -0.018(4)
C15 0.125(5) 0.063(4) 0.094(4) -0.011(3) -0.012(4) -0.004(4)
C16 0.097(4) 0.055(3) 0.078(3) -0.008(3) -0.013(3) -0.004(3)
C17 0.079(3) 0.048(3) 0.046(2) -0.003(2) -0.006(2) -0.006(3)
C18 0.079(4) 0.072(3) 0.036(2) -0.002(2) 0.002(2) -0.020(3)
C19 0.073(3) 0.049(3) 0.047(2) -0.001(2) 0.000(2) -0.007(3)
C20 0.055(3) 0.045(3) 0.060(3) 0.003(2) 0.009(2) 0.005(2)
C22 0.074(3) 0.065(3) 0.041(2) 0.004(2) 0.009(2) -0.016(2)
C23 0.068(3) 0.059(3) 0.050(3) 0.001(2) 0.006(2) -0.014(2)
C24 0.066(3) 0.047(3) 0.050(2) 0.004(2) 0.016(2) -0.003(2)
C25 0.101(4) 0.061(3) 0.042(2) 0.003(2) 0.007(2) -0.010(3)
C26 0.090(3) 0.053(3) 0.050(3) -0.002(2) 0.005(2) -0.010(2)
C21 0.060(3) 0.046(2) 0.044(2) -0.0007(19) 0.0107(19) 0.001(2)
C27 0.071(3) 0.066(3) 0.057(3) 0.011(2) 0.020(2) -0.001(3)
C28 0.063(3) 0.084(4) 0.048(2) 0.012(2) 0.010(2) -0.004(3)
C29 0.070(4) 0.116(5) 0.072(3) 0.022(3) 0.014(3) -0.004(3)
C30 0.067(4) 0.146(6) 0.083(4) 0.023(4) 0.007(3) -0.019(4)
C31 0.104(5) 0.116(5) 0.065(3) 0.012(3) 0.003(3) -0.049(4)
C32 0.098(4) 0.082(4) 0.054(3) 0.000(3) 0.006(3) -0.031(3)
C37 0.078(3) 0.063(3) 0.042(2) 0.006(2) 0.005(2) -0.012(3)
C33 0.154(6) 0.065(4) 0.090(4) -0.001(3) 0.017(4) -0.037(4)
C34 0.161(6) 0.054(4) 0.111(5) -0.005(3) 0.021(5) -0.006(4)
C35 0.111(4) 0.065(3) 0.081(3) 0.000(3) 0.018(3) 0.004(3)
C36 0.081(3) 0.055(3) 0.051(3) 0.001(2) 0.007(2) 0.000(3)
C38 0.080(3) 0.053(3) 0.049(2) 0.004(2) 0.015(2) 0.002(3)
C39 0.097(5) 0.086(4) 0.129(5) -0.001(4) 0.022(4) -0.012(4)
C40 0.090(5) 0.125(6) 0.167(6) 0.021(5) 0.026(4) -0.013(5)
C41 0.074(4) 0.155(7) 0.121(5) 0.025(5) 0.011(4) 0.017(5)
C42 0.082(5) 0.101(5) 0.175(6) 0.006(4) 0.004(4) 0.026(4)
C43 0.073(4) 0.082(4) 0.146(5) 0.013(4) 0.002(3) 0.010(3)
C44 0.117(5) 0.081(4) 0.124(5) 0.011(4) 0.029(4) 0.022(4)
C45 0.135(7) 0.107(6) 0.147(6) -0.004(5) 0.029(5) 0.057(5)
C46 0.108(6) 0.162(8) 0.117(5) -0.030(5) 0.005(4) 0.049(6)
C47 0.097(5) 0.137(7) 0.164(6) -0.044(5) -0.011(4) 0.024(5)
C48 0.086(4) 0.101(5) 0.125(5) -0.020(4) -0.010(4) 0.023(4)
C49 0.172(6) 0.085(4) 0.067(3) 0.000(3) 0.024(4) -0.044(4)
C50 0.158(6) 0.111(5) 0.069(4) 0.009(3) 0.023(4) -0.052(4)
C51 0.168(6) 0.128(5) 0.055(3) 0.006(4) 0.016(3) -0.050(5)
C52 0.293(10) 0.117(5) 0.057(4) -0.013(3) 0.019(5) -0.091(6)
C53 0.181(6) 0.087(4) 0.060(3) 0.000(3) 0.009(3) -0.057(4)
N11 0.109(5) 0.115(4) 0.125(5) 0.000(4) -0.002(4) 0.001(4)
C107 0.106(5) 0.095(5) 0.130(6) -0.006(4) -0.012(5) -0.028(4)
C108 0.114(5) 0.104(5) 0.120(5) -0.007(4) -0.017(5) -0.014(4)
C109 0.085(5) 0.132(7) 0.178(8) -0.032(6) 0.008(5) 0.000(5)
C110 0.099(6) 0.144(7) 0.222(10) 0.005(7) 0.061(7) 0.006(5)
C111 0.132(7) 0.150(7) 0.160(7) 0.019(6) 0.035(6) 0.025(6)
C118 0.124(5) 0.112(5) 0.096(4) 0.009(4) -0.020(4) -0.025(4)
C117 0.104(5) 0.099(5) 0.107(5) 0.006(4) -0.009(4) -0.034(4)
N13 0.109(4) 0.109(4) 0.087(4) 0.007(3) -0.010(3) -0.008(3)
C121 0.136(6) 0.146(7) 0.108(5) 0.022(4) 0.034(5) 0.019(6)
C120 0.084(5) 0.149(7) 0.186(8) 0.025(6) 0.026(6) -0.010(5)
C119 0.094(5) 0.116(6) 0.148(7) -0.006(5) -0.023(5) -0.012(4)
N12 0.150(5) 0.095(4) 0.103(4) 0.011(3) 0.010(4) -0.028(3)
C116 0.219(10) 0.132(7) 0.116(6) -0.018(5) 0.034(7) -0.056(6)
C115 0.168(8) 0.197(9) 0.170(9) -0.009(8) 0.044(7) -0.079(7)
C114 0.140(7) 0.171(8) 0.152(8) -0.013(7) -0.023(6) -0.040(6)
C113 0.158(8) 0.147(7) 0.119(6) 0.014(5) -0.025(6) -0.029(6)
C112 0.162(7) 0.111(5) 0.109(6) 0.022(4) -0.001(5) -0.041(5)
C122 0.152(6) 0.123(6) 0.092(5) 0.001(4) -0.008(5) 0.036(5)
N14 0.148(5) 0.095(4) 0.086(4) -0.004(3) 0.007(3) 0.037(3)
C126 0.232(10) 0.163(8) 0.105(6) 0.018(5) 0.033(6) 0.085(7)
C123 0.174(8) 0.156(7) 0.111(6) 0.005(5) -0.013(6) 0.024(6)
C124 0.144(7) 0.187(9) 0.144(8) 0.043(7) -0.016(6) 0.053(6)
C125 0.204(10) 0.264(12) 0.149(8) 0.039(8) 0.039(7) 0.125(8)
O24 0.122(3) 0.079(2) 0.0460(16) -0.0016(15) 0.0029(16) -0.0136(19)
O21 0.134(3) 0.084(2) 0.0556(18) -0.0019(16) 0.0075(18) -0.020(2)
O22 0.141(3) 0.189(4) 0.063(2) 0.006(2) -0.006(2) -0.061(3)
O23 0.155(4) 0.190(4) 0.083(3) 0.007(3) 0.004(2) -0.045(3)

loop_
_atom_type_symbol
_atom_type_description
_atom_type_scat_dispersion_real
_atom_type_scat_dispersion_imag
_atom_type_scat_source
C C 0.0033 0.0016 'International Tables Vol C Tables 4.2.6.8 and 6.1.1.4'
Cd Cd -0.8075 1.2024 'International Tables Vol C Tables 4.2.6.8 and 6.1.1.4'
N N 0.0061 0.0033 'International Tables Vol C Tables 4.2.6.8 and 6.1.1.4'
O O 0.0106 0.0060 'International Tables Vol C Tables 4.2.6.8 and 6.1.1.4'
H H 0.0000 0.0000 'International Tables Vol C Tables 4.2.6.8 and 6.1.1.4'

loop_
_geom_angle_atom_site_label_1
_geom_angle_atom_site_label_2
_geom_angle_atom_site_label_3
_geom_angle
O17 Cd2 O11 137.44(11)
O17 Cd2 N8 93.28(13)
O11 Cd2 N8 93.22(11)
O17 Cd2 N10 84.49(12)
O11 Cd2 N10 138.06(11)
N8 Cd2 N10 82.99(11)
O17 Cd2 N9 91.45(14)
O11 Cd2 N9 89.07(12)
N8 Cd2 N9 170.19(13)
N10 Cd2 N9 88.92(12)
O17 Cd2 O12 169.27(11)
O11 Cd2 O12 52.64(9)
N8 Cd2 O12 89.27(11)
N10 Cd2 O12 85.48(11)
N9 Cd2 O12 84.55(13)
O17 Cd2 O16 51.84(11)
O11 Cd2 O16 85.70(10)
N8 Cd2 O16 94.91(12)
N10 Cd2 O16 136.19(11)
N9 Cd2 O16 94.77(13)
O12 Cd2 O16 138.32(10)
C73 O17 Cd2 101.4(3)
C73 O16 Cd2 84.7(3)
C76 O18 H23 109.5
C54 O12 Cd2 83.7(2)
C54 O11 Cd2 100.8(2)
C57 O13 H28 109.5
C72 N6 C61 126.2(4)
C72 N6 C58 117.1(3)
C61 N6 C58 116.5(4)
C80 N7 C91 125.2(4)
C80 N7 C77 118.1(3)
C91 N7 C77 116.5(4)
C96 N8 C92 116.6(4)
C96 N8 Cd2 122.2(3)
C92 N8 Cd2 120.9(3)
C101 N9 C97 116.3(5)
C101 N9 Cd2 120.2(4)
C97 N9 Cd2 123.5(4)
C102 N10 C106 115.9(4)
C102 N10 Cd2 123.7(3)
C106 N10 Cd2 120.2(3)
O16 C73 O17 121.9(4)
O16 C73 C74 121.3(5)
O17 C73 C74 116.8(4)
C79 C74 C75 118.7(4)
C79 C74 C73 122.2(4)
C75 C74 C73 119.0(4)
C74 C79 C78 120.8(4)
C74 C79 H79 119.6
C78 C79 H79 119.6
C77 C78 C79 120.4(4)
C77 C78 H78 119.8
C79 C78 H78 119.8
C78 C77 C76 119.9(4)
C78 C77 N7 121.4(4)
C76 C77 N7 118.6(3)
O18 C76 C77 118.5(3)
O18 C76 C75 122.3(3)
C77 C76 C75 119.2(4)
C74 C75 C76 121.0(4)
C74 C75 H75 119.5
C76 C75 H75 119.5
O20 C91 N7 119.6(4)
O20 C91 C89 123.6(5)
N7 C91 C89 116.9(5)
C88 C89 C90 120.9(5)
C88 C89 C91 119.5(5)
C90 C89 C91 119.6(5)
C89 C88 C87 119.6(6)
C89 C88 H88 120.2
C87 C88 H88 120.2
C86 C87 C88 120.4(6)
C86 C87 H87 119.8
C88 C87 H87 119.8
C87 C86 C85 122.5(6)
C87 C86 H86 118.8
C85 C86 H86 118.8
C84 C85 C86 125.1(6)
C84 C85 C90 117.7(6)
C86 C85 C90 117.2(6)
C83 C84 C85 122.4(6)
C83 C84 H84 118.8
C85 C84 H84 118.8
C84 C83 C82 120.1(6)
C84 C83 H83 120.0
C82 C83 H83 120.0
C81 C82 C83 120.0(5)
C81 C82 H82 120.0
C83 C82 H82 120.0
C82 C81 C90 121.0(4)
C82 C81 C80 118.7(5)
C90 C81 C80 120.3(5)
C89 C90 C81 121.8(4)
C89 C90 C85 119.4(5)
C81 C90 C85 118.7(5)
O19 C80 N7 119.9(4)
O19 C80 C81 124.2(5)
N7 C80 C81 115.9(4)
O11 C54 O12 122.6(4)
O11 C54 C55 118.3(4)
O12 C54 C55 119.1(4)
C56 C55 C60 119.3(4)
C56 C55 C54 119.7(4)
C60 C55 C54 121.0(4)
C55 C60 C59 120.9(4)
C55 C60 H60 119.5
C59 C60 H60 119.5
C58 C59 C60 118.6(4)
C58 C59 H59 120.7
C60 C59 H59 120.7
C59 C58 C57 120.2(4)
C59 C58 N6 120.5(4)
C57 C58 N6 119.3(4)
O13 C57 C56 123.2(4)
O13 C57 C58 116.4(4)
C56 C57 C58 120.3(4)
C55 C56 C57 120.5(4)
C55 C56 H56 119.8
C57 C56 H56 119.8
O14 C61 N6 120.3(4)
O14 C61 C62 124.4(5)
N6 C61 C62 115.3(5)
C63 C62 C71 121.8(6)
C63 C62 C61 118.4(6)
C71 C62 C61 119.8(5)
C62 C63 C64 118.6(7)
C62 C63 H63 120.7
C64 C63 H63 120.7
C64 C65 C66 122.3(9)
C64 C65 H65 118.8
C66 C65 H65 118.8
C65 C66 C67 124.9(8)
C65 C66 C71 118.5(8)
C67 C66 C71 116.6(8)
C68 C67 C66 122.7(9)
C68 C67 H67 118.6
C66 C67 H67 118.6
C67 C68 C69 121.1(9)
C67 C68 H68 119.4
C69 C68 H68 119.4
C70 C69 C68 118.8(7)
C70 C69 H69 120.6
C68 C69 H69 120.6
C69 C70 C71 120.9(5)
C69 C70 C72 119.6(5)
C71 C70 C72 119.4(5)
C70 C71 C62 122.3(4)
C70 C71 C66 119.7(7)
C62 C71 C66 118.0(7)
O15 C72 N6 119.9(4)
O15 C72 C70 123.3(5)
N6 C72 C70 116.8(5)
N10 C102 C103 123.8(5)
N10 C102 H102 118.1
C103 C102 H102 118.1
C104 C103 C102 119.6(5)
C104 C103 H103 120.2
C102 C103 H103 120.2
C103 C104 C105 118.2(5)
C103 C104 H104 120.9
C105 C104 H104 120.9
C104 C105 C106 118.6(5)
C104 C105 H105 120.7
C106 C105 H105 120.7
N10 C106 C105 124.0(5)
N10 C106 H106 118.0
C105 C106 H106 118.0
N8 C92 C93 123.9(5)
N8 C92 H92 118.1
C93 C92 H92 118.1
C94 C93 C92 118.9(6)
C94 C93 H93 120.5
C92 C93 H93 120.5
C93 C94 C95 118.7(6)
C93 C94 H94 120.6
C95 C94 H94 120.6
C94 C95 C96 119.4(6)
C94 C95 H95 120.3
C96 C95 H95 120.3
N8 C96 C95 122.6(5)
N8 C96 H96 118.7
C95 C96 H96 118.7
N9 C97 C98 124.1(6)
N9 C97 H97 117.9
C98 C97 H97 117.9
C99 C98 C97 118.3(7)
C99 C98 H98 120.9
C97 C98 H98 120.9
C100 C99 C98 119.6(7)
C100 C99 H99 120.2
C98 C99 H99 120.2
C99 C100 C101 119.0(7)
C99 C100 H100 120.5
C101 C100 H100 120.5
N9 C101 C100 122.7(6)
N9 C101 H101 118.7
C100 C101 H101 118.7
C65 C64 C63 120.7(9)
C65 C64 H64 119.6
C63 C64 H64 119.6
O1 Cd1 O6 138.97(11)
O1 Cd1 N3 93.93(14)
O6 Cd1 N3 92.98(12)
O1 Cd1 N5 83.73(13)
O6 Cd1 N5 137.28(11)
N3 Cd1 N5 83.10(12)
O1 Cd1 N4 90.71(15)
O6 Cd1 N4 88.94(12)
N3 Cd1 N4 170.48(13)
N5 Cd1 N4 89.16(12)
O1 Cd1 O2 51.93(11)
O6 Cd1 O2 87.44(10)
N3 Cd1 O2 92.20(13)
N5 Cd1 O2 135.09(12)
N4 Cd1 O2 97.20(14)
O1 Cd1 O7 167.06(10)
O6 Cd1 O7 53.02(9)
N3 Cd1 O7 89.59(12)
N5 Cd1 O7 84.34(11)
N4 Cd1 O7 84.13(13)
O2 Cd1 O7 140.45(10)
C1 O1 Cd1 101.0(3)
C1 O2 Cd1 86.1(3)
C4 O3 H3 109.5
C20 O6 Cd1 100.2(2)
C20 O7 Cd1 82.9(2)
C23 O8 H8 109.5
C8 N1 C19 125.7(4)
C8 N1 C5 116.7(3)
C19 N1 C5 117.2(3)
C38 N2 C27 125.7(4)
C38 N2 C24 117.0(3)
C27 N2 C24 116.9(3)
C44 N4 C48 115.5(5)
C44 N4 Cd1 120.3(4)
C48 N4 Cd1 124.2(4)
C53 N5 C49 116.3(4)
C53 N5 Cd1 123.8(3)
C49 N5 Cd1 119.7(3)
C43 N3 C39 115.6(5)
C43 N3 Cd1 120.7(4)
C39 N3 Cd1 123.0(4)
O2 C1 O1 120.8(5)
O2 C1 C2 122.7(4)
O1 C1 C2 116.5(4)
C7 C2 C3 119.8(4)
C7 C2 C1 121.2(4)
C3 C2 C1 119.0(4)
C4 C3 C2 120.6(4)
C4 C3 H3A 119.7
C2 C3 H3A 119.7
O3 C4 C3 123.0(3)
O3 C4 C5 117.6(3)
C3 C4 C5 119.3(4)
C6 C5 C4 120.1(4)
C6 C5 N1 121.2(3)
C4 C5 N1 118.6(3)
C5 C6 C7 120.6(4)
C5 C6 H6 119.7
C7 C6 H6 119.7
C2 C7 C6 119.5(4)
C2 C7 H7 120.3
C6 C7 H7 120.3
O5 C8 N1 119.6(4)
O5 C8 C9 124.3(5)
N1 C8 C9 116.1(4)
C10 C9 C18 121.0(5)
C10 C9 C8 119.3(5)
C18 C9 C8 119.6(4)
C9 C10 C11 120.2(6)
C9 C10 H10 119.9
C11 C10 H10 119.9
C12 C11 C10 118.8(6)
C12 C11 H11 120.6
C10 C11 H11 120.6
C11 C12 C13 123.4(6)
C11 C12 H12 118.3
C13 C12 H12 118.3
C12 C13 C14 124.5(6)
C12 C13 C18 117.2(6)
C14 C13 C18 118.3(5)
C15 C14 C13 121.9(5)
C15 C14 H14 119.1
C13 C14 H14 119.1
C14 C15 C16 119.7(6)
C14 C15 H15 120.1
C16 C15 H15 120.1
C17 C16 C15 121.2(5)
C17 C16 H16 119.4
C15 C16 H16 119.4
C16 C17 C18 120.4(4)
C16 C17 C19 119.3(4)
C18 C17 C19 120.1(4)
C17 C18 C9 122.1(4)
C17 C18 C13 118.4(5)
C9 C18 C13 119.5(5)
O4 C19 N1 120.1(4)
O4 C19 C17 124.0(4)
N1 C19 C17 115.8(4)
O6 C20 O7 123.6(4)
O6 C20 C21 117.9(4)
O7 C20 C21 118.5(4)
C21 C22 C23 121.6(4)
C21 C22 H22 119.2
C23 C22 H22 119.2
O8 C23 C24 119.0(4)
O8 C23 C22 123.0(4)
C24 C23 C22 118.0(4)
C25 C24 C23 120.8(4)
C25 C24 N2 122.1(3)
C23 C24 N2 117.1(4)
C24 C25 C26 120.8(4)
C24 C25 H25 119.6
C26 C25 H25 119.6
C21 C26 C25 119.4(4)
C21 C26 H26 120.3
C25 C26 H26 120.3
C22 C21 C26 119.4(4)
C22 C21 C20 120.0(3)
C26 C21 C20 120.5(4)
O9 C27 N2 119.7(4)
O9 C27 C28 124.5(4)
N2 C27 C28 115.8(4)
C29 C28 C37 121.0(5)
C29 C28 C27 118.6(5)
C37 C28 C27 120.4(4)
C28 C29 C30 119.6(5)
C28 C29 H29 120.2
C30 C29 H29 120.2
C31 C30 C29 120.5(5)
C31 C30 H30 119.7
C29 C30 H30 119.7
C30 C31 C32 121.6(5)
C30 C31 H31 119.2
C32 C31 H31 119.2
C33 C32 C31 123.3(6)
C33 C32 C37 118.7(5)
C31 C32 C37 118.0(5)
C28 C37 C36 122.1(4)
C28 C37 C32 119.2(5)
C36 C37 C32 118.7(5)
C34 C33 C32 121.3(6)
C34 C33 H33 119.3
C32 C33 H33 119.3
C33 C34 C35 120.4(6)
C33 C34 H34 119.8
C35 C34 H34 119.8
C36 C35 C34 119.8(5)
C36 C35 H35 120.1
C34 C35 H35 120.1
C35 C36 C37 121.1(4)
C35 C36 C38 119.4(5)
C37 C36 C38 119.5(4)
O10 C38 N2 120.1(4)
O10 C38 C36 123.6(4)
N2 C38 C36 116.3(4)
N3 C39 C40 124.0(6)
N3 C39 H39 118.0
C40 C39 H39 118.0
C41 C40 C39 118.9(6)
C41 C40 H40 120.6
C39 C40 H40 120.6
C40 C41 C42 118.5(6)
C40 C41 H41 120.7
C42 C41 H41 120.7
C41 C42 C43 118.4(6)
C41 C42 H42 120.8
C43 C42 H42 120.8
N3 C43 C42 124.5(6)
N3 C43 H43 117.7
C42 C43 H43 117.7
N4 C44 C45 123.6(6)
N4 C44 H44 118.2
C45 C44 H44 118.2
C46 C45 C44 118.9(7)
C46 C45 H45 120.6
C44 C45 H45 120.6
C45 C46 C47 119.3(7)
C45 C46 H46 120.3
C47 C46 H46 120.3
C46 C47 C48 118.7(7)
C46 C47 H47 120.7
C48 C47 H47 120.7
N4 C48 C47 124.0(6)
N4 C48 H48 118.0
C47 C48 H48 118.0
N5 C49 C50 123.5(5)
N5 C49 H49 118.2
C50 C49 H49 118.2
C51 C50 C49 118.7(5)
C51 C50 H50 120.6
C49 C50 H50 120.6
C52 C51 C50 118.3(5)
C52 C51 H51 120.9
C50 C51 H51 120.9
C51 C52 C53 119.6(5)
C51 C52 H52 120.2
C53 C52 H52 120.2
N5 C53 C52 123.6(5)
N5 C53 H53 118.2
C52 C53 H53 118.2
C107 N11 C111 115.0(6)
N11 C107 C108 126.2(7)
N11 C107 H107 116.9
C108 C107 H107 116.9
C109 C108 C107 117.0(7)
C109 C108 H108 121.5
C107 C108 H108 121.5
C108 C109 C110 119.8(8)
C108 C109 H109 120.1
C110 C109 H109 120.1
C109 C110 C111 119.0(8)
C109 C110 H110 120.5
C111 C110 H110 120.5
N11 C111 C110 122.9(8)
N11 C111 H111 118.6
C110 C111 H111 118.6
C119 C118 C117 117.5(6)
C119 C118 H118 121.3
C117 C118 H118 121.3
N13 C117 C118 125.2(6)
N13 C117 H117 117.4
C118 C117 H117 117.4
C117 N13 C121 115.1(5)
N13 C121 C120 123.6(7)
N13 C121 H121 118.2
C120 C121 H121 118.2
C119 C120 C121 117.7(7)
C119 C120 H120 121.2
C121 C120 H120 121.2
C120 C119 C118 120.9(7)
C120 C119 H119 119.6
C118 C119 H119 119.6
C116 N12 C112 115.4(6)
N12 C116 C115 122.7(7)
N12 C116 H116 118.7
C115 C116 H116 118.7
C114 C115 C116 119.0(8)
C114 C115 H115 120.5
C116 C115 H115 120.5
C115 C114 C113 118.4(8)
C115 C114 H114 120.8
C113 C114 H114 120.8
C112 C113 C114 118.1(8)
C112 C113 H113 121.0
C114 C113 H113 121.0
N12 C112 C113 126.5(7)
N12 C112 H112 116.8
C113 C112 H112 116.8
N14 C122 C123 127.8(7)
N14 C122 H122 116.1
C123 C122 H122 116.1
C126 N14 C122 113.6(6)
N14 C126 C125 124.9(7)
N14 C126 H126 117.5
C125 C126 H126 117.5
C122 C123 C124 117.1(8)
C122 C123 H123 121.4
C124 C123 H123 121.4
C125 C124 C123 118.4(8)
C125 C124 H124 120.8
C123 C124 H124 120.8
C124 C125 C126 118.0(8)
C124 C125 H125 121.0
C126 C125 H125 121.0

loop_
_geom_bond_atom_site_label_1
_geom_bond_atom_site_label_2
_geom_bond_distance
Cd2 O17 2.272(3)
Cd2 O11 2.280(2)
Cd2 N8 2.357(4)
Cd2 N10 2.380(3)
Cd2 N9 2.389(4)
Cd2 O12 2.639(3)
Cd2 O16 2.642(3)
O17 C73 1.262(5)
O16 C73 1.224(5)
O18 C76 1.355(4)
O18 H23 0.8200
O20 C91 1.209(5)
O19 C80 1.203(5)
O12 C54 1.264(4)
O11 C54 1.250(4)
O13 C57 1.345(5)
O13 H28 0.8200
O15 C72 1.209(5)
O14 C61 1.204(5)
N6 C72 1.402(5)
N6 C61 1.403(5)
N6 C58 1.446(5)
N7 C80 1.400(5)
N7 C91 1.408(5)
N7 C77 1.451(5)
N8 C96 1.323(5)
N8 C92 1.328(5)
N9 C101 1.310(6)
N9 C97 1.312(6)
N10 C102 1.277(5)
N10 C106 1.325(5)
C73 C74 1.502(5)
C74 C79 1.373(5)
C74 C75 1.383(5)
C79 C78 1.375(5)
C79 H79 0.9300
C78 C77 1.370(5)
C78 H78 0.9300
C77 C76 1.382(5)
C76 C75 1.384(5)
C75 H75 0.9300
C91 C89 1.482(6)
C89 C88 1.379(6)
C89 C90 1.391(6)
C88 C87 1.405(7)
C88 H88 0.9300
C87 C86 1.342(8)
C87 H87 0.9300
C86 C85 1.403(7)
C86 H86 0.9300
C85 C84 1.400(7)
C85 C90 1.440(6)
C84 C83 1.342(7)
C84 H84 0.9300
C83 C82 1.413(6)
C83 H83 0.9300
C82 C81 1.363(6)
C82 H82 0.9300
C81 C90 1.405(6)
C81 C80 1.482(6)
C54 C55 1.507(5)
C55 C56 1.364(5)
C55 C60 1.378(5)
C60 C59 1.401(5)
C60 H60 0.9300
C59 C58 1.369(5)
C59 H59 0.9300
C58 C57 1.378(5)
C57 C56 1.377(5)
C56 H56 0.9300
C61 C62 1.480(6)
C62 C63 1.371(7)
C62 C71 1.415(7)
C63 C64 1.424(9)
C63 H63 0.9300
C65 C64 1.345(13)
C65 C66 1.390(11)
C65 H65 0.9300
C66 C67 1.411(10)
C66 C71 1.441(7)
C67 C68 1.326(10)
C67 H67 0.9300
C68 C69 1.409(8)
C68 H68 0.9300
C69 C70 1.382(6)
C69 H69 0.9300
C70 C71 1.394(7)
C70 C72 1.466(6)
C102 C103 1.379(6)
C102 H102 0.9300
C103 C104 1.334(7)
C103 H103 0.9300
C104 C105 1.336(7)
C104 H104 0.9300
C105 C106 1.368(6)
C105 H105 0.9300
C106 H106 0.9300
C92 C93 1.364(6)
C92 H92 0.9300
C93 C94 1.351(7)
C93 H93 0.9300
C94 C95 1.354(7)
C94 H94 0.9300
C95 C96 1.381(7)
C95 H95 0.9300
C96 H96 0.9300
C97 C98 1.375(7)
C97 H97 0.9300
C98 C99 1.339(8)
C98 H98 0.9300
C99 C100 1.324(8)
C99 H99 0.9300
C100 C101 1.397(7)
C100 H100 0.9300
C101 H101 0.9300
C64 H64 0.9300
Cd1 O1 2.270(3)
Cd1 O6 2.272(3)
Cd1 N3 2.360(4)
Cd1 N5 2.378(3)
Cd1 N4 2.394(4)
Cd1 O2 2.600(3)
Cd1 O7 2.639(3)
O1 C1 1.256(5)
O2 C1 1.220(5)
O3 C4 1.353(4)
O3 H3 0.8200
O4 C19 1.210(5)
O5 C8 1.207(5)
O6 C20 1.251(4)
O7 C20 1.263(4)
O8 C23 1.352(4)
O8 H8 0.8200
O9 C27 1.212(5)
O10 C38 1.209(5)
N1 C8 1.404(5)
N1 C19 1.409(5)
N1 C5 1.446(4)
N2 C38 1.397(5)
N2 C27 1.409(5)
N2 C24 1.449(4)
N4 C44 1.311(6)
N4 C48 1.317(6)
N5 C53 1.273(5)
N5 C49 1.325(5)
N3 C43 1.310(6)
N3 C39 1.311(6)
C1 C2 1.496(6)
C2 C7 1.378(5)
C2 C3 1.383(5)
C3 C4 1.380(5)
C3 H3A 0.9300
C4 C5 1.381(5)
C5 C6 1.372(5)
C6 C7 1.385(5)
C6 H6 0.9300
C7 H7 0.9300
C8 C9 1.484(6)
C9 C10 1.373(6)
C9 C18 1.402(6)
C10 C11 1.417(7)
C10 H10 0.9300
C11 C12 1.376(8)
C11 H11 0.9300
C12 C13 1.384(7)
C12 H12 0.9300
C13 C14 1.401(7)
C13 C18 1.447(6)
C14 C15 1.345(7)
C14 H14 0.9300
C15 C16 1.397(6)
C15 H15 0.9300
C16 C17 1.370(6)
C16 H16 0.9300
C17 C18 1.394(6)
C17 C19 1.479(5)
C20 C21 1.510(5)
C22 C21 1.372(5)
C22 C23 1.387(5)
C22 H22 0.9300
C23 C24 1.381(5)
C24 C25 1.359(5)
C25 C26 1.384(5)
C25 H25 0.9300
C26 C21 1.376(5)
C26 H26 0.9300
C27 C28 1.476(6)
C28 C29 1.377(6)
C28 C37 1.394(6)
C29 C30 1.405(7)
C29 H29 0.9300
C30 C31 1.357(7)
C30 H30 0.9300
C31 C32 1.404(7)
C31 H31 0.9300
C32 C33 1.390(7)
C32 C37 1.435(6)
C37 C36 1.400(6)
C33 C34 1.355(7)
C33 H33 0.9300
C34 C35 1.412(7)
C34 H34 0.9300
C35 C36 1.361(6)
C35 H35 0.9300
C36 C38 1.487(6)
C39 C40 1.369(7)
C39 H39 0.9300
C40 C41 1.342(8)
C40 H40 0.9300
C41 C42 1.354(8)
C41 H41 0.9300
C42 C43 1.362(7)
C42 H42 0.9300
C43 H43 0.9300
C44 C45 1.393(8)
C44 H44 0.9300
C45 C46 1.317(8)
C45 H45 0.9300
C46 C47 1.344(8)
C46 H46 0.9300
C47 C48 1.374(7)
C47 H47 0.9300
C48 H48 0.9300
C49 C50 1.364(6)
C49 H49 0.9300
C50 C51 1.334(7)
C50 H50 0.9300
C51 C52 1.331(7)
C51 H51 0.9300
C52 C53 1.376(7)
C52 H52 0.9300
C53 H53 0.9300
N11 C107 1.315(7)
N11 C111 1.337(8)
C107 C108 1.363(7)
C107 H107 0.9300
C108 C109 1.343(8)
C108 H108 0.9300
C109 C110 1.354(9)
C109 H109 0.9300
C110 C111 1.371(10)
C110 H110 0.9300
C111 H111 0.9300
C118 C119 1.342(8)
C118 C117 1.360(7)
C118 H118 0.9300
C117 N13 1.306(6)
C117 H117 0.9300
N13 C121 1.332(8)
C121 C120 1.381(8)
C121 H121 0.9300
C120 C119 1.324(8)
C120 H120 0.9300
C119 H119 0.9300
N12 C116 1.296(8)
N12 C112 1.300(7)
C116 C115 1.388(9)
C116 H116 0.9300
C115 C114 1.332(9)
C115 H115 0.9300
C114 C113 1.346(9)
C114 H114 0.9300
C113 C112 1.325(8)
C113 H113 0.9300
C112 H112 0.9300
C122 N14 1.294(7)
C122 C123 1.306(8)
C122 H122 0.9300
N14 C126 1.269(8)
C126 C125 1.379(9)
C126 H126 0.9300
C123 C124 1.358(9)
C123 H123 0.9300
C124 C125 1.312(9)
C124 H124 0.9300
C125 H125 0.9300
